data_4333698
loop_
_publ_author_name
'Zhengliang Lu'
'Srinivas Abbina'
'Jared R. Sabin'
'Victor N. Nemykin'
'Guodong Du'

_publ_contact_author
;
     Dr. Guodong Du
     Department of Chemistry
     University of North Dakota
     151 Cornell St. Stop 9024
     Grand Forks, ND 58202
     USA

     Dr. Victor N. Nemykin
     Department of Chemistry& Biochemistry
     University of Minnesota Duluth
     1039 University Drive
     Duluth, MN 55812
     USA
;
_publ_contact_author_email 'gdu@chem.und.edu, vnemykin@d.umn.edu'
_publ_contact_author_fax '1(701)7772331, 1(218)7266729'
_publ_contact_author_phone 1(701)7772241
_publ_section_title
;
 Unexpected Formation of Chiral Pincer CNN Nickel Complexes with
 \b-Diketiminato Type Ligands via C-H Activation: Synthesis, Properties,
 Structures, and Computational Studies
;
_journal_name_full 'Inorganic Chemistry'
_journal_page_first 1454
_journal_page_last 1465
_journal_paper_doi 10.1021/ic3021904
_journal_volume 52
_journal_year 2013
_chemical_formula_moiety 'C85 H73 Ni2 P5'
_chemical_formula_sum 'C85 H73 Ni2 P5'
_chemical_formula_weight 1366.74
_space_group_IT_number 2
_symmetry_cell_setting triclinic
_symmetry_space_group_name_Hall '-P 1'
_symmetry_space_group_name_H-M 'P -1'
_atom_sites_solution_hydrogens geom
_atom_sites_solution_primary direct
_atom_sites_solution_secondary difmap
_audit_creation_method SHELXL-97
_cell_angle_alpha 77.185(2)
_cell_angle_beta 88.302(2)
_cell_angle_gamma 61.962(2)
_cell_formula_units_Z 2
_cell_length_a 12.7404(4)
_cell_length_b 12.8703(4)
_cell_length_c 24.2765(7)
_cell_measurement_temperature 173(2)
_cell_volume 3413.1(2)
_computing_cell_refinement 'Bruker SMART'
_computing_data_collection 'Bruker SMART'
_computing_data_reduction 'Bruker SAINT'
_computing_molecular_graphics 'Bruker SHELXTL'
_computing_publication_material 'Bruker SHELXTL'
_computing_structure_refinement 'SHELXL-97 (Sheldrick, 1997)'
_computing_structure_solution 'SHELXS-97 (Sheldrick, 1990)'
_diffrn_ambient_temperature 173(2)
_diffrn_measured_fraction_theta_full 0.991
_diffrn_measured_fraction_theta_max 0.991
_diffrn_measurement_device_type 'CCD area detector'
_diffrn_measurement_method 'phi and omega scans'
_diffrn_radiation_monochromator graphite
_diffrn_radiation_source 'fine-focus sealed tube'
_diffrn_radiation_type MoK\a
_diffrn_radiation_wavelength 0.71073
_diffrn_reflns_av_R_equivalents 0.1086
_diffrn_reflns_av_sigmaI/netI 0.0988
_diffrn_reflns_limit_h_max 16
_diffrn_reflns_limit_h_min -16
_diffrn_reflns_limit_k_max 16
_diffrn_reflns_limit_k_min -17
_diffrn_reflns_limit_l_max 32
_diffrn_reflns_limit_l_min -32
_diffrn_reflns_number 86941
_diffrn_reflns_theta_full 28.30
_diffrn_reflns_theta_max 28.30
_diffrn_reflns_theta_min 0.86
_exptl_absorpt_coefficient_mu 0.716
_exptl_absorpt_correction_T_max 0.9551
_exptl_absorpt_correction_T_min 0.6580
_exptl_absorpt_correction_type multi-scan
_exptl_crystal_colour 'dark green'
_exptl_crystal_density_diffrn 1.330
_exptl_crystal_description block
_exptl_crystal_F_000 1648
_exptl_crystal_size_max 0.69
_exptl_crystal_size_mid 0.19
_exptl_crystal_size_min 0.07
_refine_diff_density_max 1.027
_refine_diff_density_min -0.469
_refine_diff_density_rms 0.087
_refine_ls_extinction_method none
_refine_ls_goodness_of_fit_ref 0.933
_refine_ls_hydrogen_treatment constr
_refine_ls_matrix_type full
_refine_ls_number_parameters 813
_refine_ls_number_reflns 16805
_refine_ls_number_restraints 0
_refine_ls_restrained_S_all 0.933
_refine_ls_R_factor_all 0.1189
_refine_ls_R_factor_gt 0.0561
_refine_ls_shift/su_max 0.001
_refine_ls_shift/su_mean 0.000
_refine_ls_structure_factor_coef Fsqd
_refine_ls_weighting_details 'calc w=1/[\s^2^(Fo^2^)+(0.1000P)^2^+0.0000P] where P=(Fo^2^+2Fc^2^)/3'
_refine_ls_weighting_scheme calc
_refine_ls_wR_factor_gt 0.1373
_refine_ls_wR_factor_ref 0.1770
_reflns_number_gt 9748
_reflns_number_total 16805
_reflns_threshold_expression >2sigma(I)
_cod_data_source_file ic3021904_si_002_1.cif
_cod_data_source_block 4_ZL119byproduct
_cod_original_cell_volume 3413.08(18)
_cod_database_code 4333698

loop_
_symmetry_equiv_pos_as_xyz
'x, y, z'
'-x, -y, -z'

loop_
_atom_site_label
_atom_site_type_symbol
_atom_site_fract_x
_atom_site_fract_y
_atom_site_fract_z
_atom_site_U_iso_or_equiv
_atom_site_adp_type
_atom_site_occupancy
_atom_site_symmetry_multiplicity
_atom_site_calc_flag
_atom_site_refinement_flags
Ni1 Ni 0.69679(4) 0.44731(4) 0.720006(18) 0.02504(12) Uani 1 1 d .
Ni2 Ni 0.79730(4) 0.43965(4) 0.806007(18) 0.02183(12) Uani 1 1 d .
P1 P 0.61826(9) 0.44714(8) 0.64325(4) 0.0281(2) Uani 1 1 d .
P2 P 0.98196(8) 0.41113(8) 0.82035(4) 0.0251(2) Uani 1 1 d .
P3 P 0.68845(8) 0.47181(7) 0.88162(4) 0.0214(2) Uani 1 1 d .
P4 P 0.71128(8) 0.60152(7) 0.73334(4) 0.0233(2) Uani 1 1 d .
P5 P 0.79018(8) 0.28316(7) 0.78423(4) 0.0238(2) Uani 1 1 d .
C1 C 0.6933(4) 0.4806(3) 0.58203(16) 0.0339(9) Uani 1 1 d .
C2 C 0.8125(4) 0.4015(4) 0.57917(19) 0.0480(11) Uani 1 1 d .
H2 H 0.8522 0.3290 0.6080 0.058 Uiso 1 1 calc R
C3 C 0.8745(5) 0.4266(5) 0.5350(2) 0.0603(14) Uani 1 1 d .
H3 H 0.9558 0.3705 0.5334 0.072 Uiso 1 1 calc R
C4 C 0.8194(5) 0.5321(5) 0.4933(2) 0.0626(14) Uani 1 1 d .
H4 H 0.8626 0.5491 0.4632 0.075 Uiso 1 1 calc R
C5 C 0.7018(5) 0.6124(5) 0.4955(2) 0.0635(14) Uani 1 1 d .
H5 H 0.6632 0.6854 0.4670 0.076 Uiso 1 1 calc R
C6 C 0.6392(4) 0.5865(4) 0.53962(18) 0.0502(12) Uani 1 1 d .
H6 H 0.5577 0.6425 0.5408 0.060 Uiso 1 1 calc R
C7 C 0.6136(3) 0.3119(3) 0.63257(17) 0.0342(9) Uani 1 1 d .
C8 C 0.6264(4) 0.2804(4) 0.5808(2) 0.0499(12) Uani 1 1 d .
H8 H 0.6452 0.3257 0.5494 0.060 Uiso 1 1 calc R
C9 C 0.6119(5) 0.1834(4) 0.5747(2) 0.0637(15) Uani 1 1 d .
H9 H 0.6187 0.1638 0.5388 0.076 Uiso 1 1 calc R
C10 C 0.5878(5) 0.1154(4) 0.6200(3) 0.0719(17) Uani 1 1 d .
H10 H 0.5786 0.0486 0.6156 0.086 Uiso 1 1 calc R
C11 C 0.5770(6) 0.1437(5) 0.6716(3) 0.0735(17) Uani 1 1 d .
H11 H 0.5607 0.0966 0.7032 0.088 Uiso 1 1 calc R
C12 C 0.5900(5) 0.2421(4) 0.6775(2) 0.0548(13) Uani 1 1 d .
H12 H 0.5824 0.2616 0.7134 0.066 Uiso 1 1 calc R
C13 C 0.4609(3) 0.5601(3) 0.62543(15) 0.0298(8) Uani 1 1 d .
C14 C 0.3888(4) 0.5628(4) 0.5829(2) 0.0597(14) Uani 1 1 d .
H14 H 0.4210 0.5026 0.5617 0.072 Uiso 1 1 calc R
C16 C 0.2229(4) 0.7363(4) 0.6024(2) 0.0523(12) Uani 1 1 d .
H16 H 0.1421 0.7980 0.5941 0.063 Uiso 1 1 calc R
C15 C 0.2714(4) 0.6513(4) 0.5710(2) 0.0620(14) Uani 1 1 d .
H15 H 0.2241 0.6533 0.5408 0.074 Uiso 1 1 calc R
C17 C 0.2899(5) 0.7319(5) 0.6448(2) 0.0738(17) Uani 1 1 d .
H17 H 0.2557 0.7896 0.6673 0.089 Uiso 1 1 calc R
C18 C 0.4089(4) 0.6443(4) 0.6568(2) 0.0564(13) Uani 1 1 d .
H18 H 0.4548 0.6432 0.6873 0.068 Uiso 1 1 calc R
C19 C 1.0746(3) 0.3958(3) 0.75990(15) 0.0313(8) Uani 1 1 d .
C20 C 1.0720(4) 0.3268(3) 0.72425(16) 0.0360(9) Uani 1 1 d .
H20 H 1.0167 0.2961 0.7289 0.043 Uiso 1 1 calc R
C21 C 1.1496(4) 0.3016(4) 0.68144(18) 0.0487(12) Uani 1 1 d .
H21 H 1.1478 0.2527 0.6577 0.058 Uiso 1 1 calc R
C22 C 1.2278(4) 0.3468(5) 0.6737(2) 0.0615(14) Uani 1 1 d .
H22 H 1.2814 0.3285 0.6450 0.074 Uiso 1 1 calc R
C23 C 1.2292(5) 0.4189(6) 0.7075(2) 0.0720(17) Uani 1 1 d .
H23 H 1.2820 0.4526 0.7011 0.086 Uiso 1 1 calc R
C24 C 1.1538(5) 0.4427(5) 0.7508(2) 0.0607(14) Uani 1 1 d .
H24 H 1.1563 0.4915 0.7743 0.073 Uiso 1 1 calc R
C25 C 0.9921(3) 0.5324(3) 0.84506(15) 0.0288(8) Uani 1 1 d .
C26 C 0.9355(4) 0.6491(4) 0.8108(2) 0.0502(12) Uani 1 1 d .
H26 H 0.8957 0.6633 0.7752 0.060 Uiso 1 1 calc R
C27 C 0.9358(4) 0.7453(4) 0.8274(2) 0.0546(13) Uani 1 1 d .
H27 H 0.8984 0.8238 0.8028 0.065 Uiso 1 1 calc R
C28 C 0.9898(4) 0.7277(4) 0.8791(2) 0.0449(11) Uani 1 1 d .
H28 H 0.9891 0.7939 0.8906 0.054 Uiso 1 1 calc R
C29 C 1.0443(4) 0.6148(4) 0.91377(18) 0.0364(9) Uani 1 1 d .
H29 H 1.0807 0.6024 0.9499 0.044 Uiso 1 1 calc R
C30 C 1.0473(3) 0.5168(3) 0.89677(15) 0.0294(8) Uani 1 1 d .
H30 H 1.0880 0.4380 0.9211 0.035 Uiso 1 1 calc R
C31 C 1.0881(3) 0.2780(3) 0.87429(15) 0.0260(8) Uani 1 1 d .
C32 C 1.2025(3) 0.1973(3) 0.86456(17) 0.0343(9) Uani 1 1 d .
H32 H 1.2304 0.2096 0.8282 0.041 Uiso 1 1 calc R
C33 C 1.2767(3) 0.0986(3) 0.90735(18) 0.0391(10) Uani 1 1 d .
H33 H 1.3535 0.0421 0.8995 0.047 Uiso 1 1 calc R
C34 C 1.2401(4) 0.0819(3) 0.96064(18) 0.0380(10) Uani 1 1 d .
H34 H 1.2923 0.0161 0.9901 0.046 Uiso 1 1 calc R
C35 C 1.1261(4) 0.1619(3) 0.97137(17) 0.0339(9) Uani 1 1 d .
H35 H 1.0997 0.1505 1.0082 0.041 Uiso 1 1 calc R
C36 C 1.0508(3) 0.2586(3) 0.92819(16) 0.0297(8) Uani 1 1 d .
H36 H 0.9725 0.3124 0.9356 0.036 Uiso 1 1 calc R
C37 C 0.6557(3) 0.5973(3) 0.91593(14) 0.0250(8) Uani 1 1 d .
C38 C 0.7499(4) 0.6130(3) 0.93275(15) 0.0308(8) Uani 1 1 d .
H38 H 0.8285 0.5617 0.9246 0.037 Uiso 1 1 calc R
C39 C 0.7316(4) 0.7010(3) 0.96092(16) 0.0362(9) Uani 1 1 d .
H39 H 0.7973 0.7101 0.9718 0.043 Uiso 1 1 calc R
C40 C 0.6181(4) 0.7763(3) 0.97338(16) 0.0397(10) Uani 1 1 d .
H40 H 0.6055 0.8369 0.9930 0.048 Uiso 1 1 calc R
C41 C 0.5230(4) 0.7626(3) 0.95701(17) 0.0373(10) Uani 1 1 d .
H41 H 0.4446 0.8139 0.9654 0.045 Uiso 1 1 calc R
C42 C 0.5421(3) 0.6740(3) 0.92833(16) 0.0310(8) Uani 1 1 d .
H42 H 0.4762 0.6658 0.9170 0.037 Uiso 1 1 calc R
C43 C 0.7453(3) 0.3456(3) 0.94568(14) 0.0238(7) Uani 1 1 d .
C44 C 0.7243(3) 0.3618(3) 1.00046(15) 0.0295(8) Uani 1 1 d .
H44 H 0.6791 0.4414 1.0061 0.035 Uiso 1 1 calc R
C45 C 0.7679(3) 0.2642(3) 1.04697(16) 0.0327(9) Uani 1 1 d .
H45 H 0.7535 0.2771 1.0841 0.039 Uiso 1 1 calc R
C46 C 0.8322(4) 0.1480(3) 1.03941(16) 0.0342(9) Uani 1 1 d .
H46 H 0.8614 0.0806 1.0712 0.041 Uiso 1 1 calc R
C47 C 0.8537(4) 0.1303(3) 0.98517(17) 0.0366(9) Uani 1 1 d .
H47 H 0.8976 0.0505 0.9797 0.044 Uiso 1 1 calc R
C48 C 0.8117(3) 0.2279(3) 0.93906(16) 0.0297(8) Uani 1 1 d .
H48 H 0.8285 0.2146 0.9021 0.036 Uiso 1 1 calc R
C49 C 0.5367(3) 0.4953(3) 0.86912(14) 0.0236(7) Uani 1 1 d .
C50 C 0.4840(3) 0.4407(3) 0.90758(16) 0.0300(8) Uani 1 1 d .
H50 H 0.5277 0.3873 0.9423 0.036 Uiso 1 1 calc R
C51 C 0.3686(4) 0.4631(3) 0.89598(17) 0.0350(9) Uani 1 1 d .
H51 H 0.3341 0.4245 0.9226 0.042 Uiso 1 1 calc R
C52 C 0.3032(4) 0.5411(4) 0.84618(18) 0.0390(10) Uani 1 1 d .
H52 H 0.2239 0.5566 0.8383 0.047 Uiso 1 1 calc R
C53 C 0.3547(3) 0.5964(3) 0.80777(18) 0.0372(9) Uani 1 1 d .
H53 H 0.3104 0.6505 0.7733 0.045 Uiso 1 1 calc R
C54 C 0.4700(3) 0.5734(3) 0.81936(16) 0.0318(9) Uani 1 1 d .
H54 H 0.5043 0.6119 0.7926 0.038 Uiso 1 1 calc R
C55 C 0.7929(3) 0.6570(3) 0.68231(15) 0.0305(8) Uani 1 1 d .
C56 C 0.8673(4) 0.5806(4) 0.64926(17) 0.0385(10) Uani 1 1 d .
H56 H 0.8732 0.5029 0.6534 0.046 Uiso 1 1 calc R
C57 C 0.9328(4) 0.6162(4) 0.6106(2) 0.0559(13) Uani 1 1 d .
H57 H 0.9823 0.5630 0.5882 0.067 Uiso 1 1 calc R
C58 C 0.9270(4) 0.7271(5) 0.6042(2) 0.0602(14) Uani 1 1 d .
H58 H 0.9731 0.7503 0.5778 0.072 Uiso 1 1 calc R
C59 C 0.8535(4) 0.8056(4) 0.6364(2) 0.0544(13) Uani 1 1 d .
H59 H 0.8491 0.8829 0.6320 0.065 Uiso 1 1 calc R
C60 C 0.7868(4) 0.7715(3) 0.67509(17) 0.0408(10) Uani 1 1 d .
H60 H 0.7364 0.8257 0.6969 0.049 Uiso 1 1 calc R
C61 C 0.5961(3) 0.7482(3) 0.74341(16) 0.0317(9) Uani 1 1 d .
C62 C 0.6007(4) 0.7895(3) 0.79056(18) 0.0461(11) Uani 1 1 d .
H62 H 0.6643 0.7402 0.8194 0.055 Uiso 1 1 calc R
C63 C 0.5132(5) 0.9024(4) 0.7964(2) 0.0665(16) Uani 1 1 d .
H63 H 0.5174 0.9283 0.8297 0.080 Uiso 1 1 calc R
C64 C 0.4227(5) 0.9759(4) 0.7561(3) 0.0738(18) Uani 1 1 d .
H64 H 0.3638 1.0529 0.7607 0.089 Uiso 1 1 calc R
C65 C 0.4166(5) 0.9377(4) 0.7079(3) 0.0796(19) Uani 1 1 d .
H65 H 0.3536 0.9886 0.6789 0.096 Uiso 1 1 calc R
C66 C 0.5026(4) 0.8253(4) 0.7021(2) 0.0582(14) Uani 1 1 d .
H66 H 0.4977 0.7998 0.6689 0.070 Uiso 1 1 calc R
C67 C 0.9234(3) 0.1512(3) 0.77057(16) 0.0311(8) Uani 1 1 d .
C68 C 0.9216(4) 0.1061(4) 0.72398(19) 0.0511(12) Uani 1 1 d .
H68 H 0.8516 0.1434 0.6987 0.061 Uiso 1 1 calc R
C69 C 1.0229(5) 0.0059(5) 0.7145(2) 0.0753(18) Uani 1 1 d .
H69 H 1.0226 -0.0241 0.6821 0.090 Uiso 1 1 calc R
C70 C 1.1243(5) -0.0505(4) 0.7519(2) 0.0709(16) Uani 1 1 d .
H70 H 1.1929 -0.1196 0.7454 0.085 Uiso 1 1 calc R
C71 C 1.1260(4) -0.0068(4) 0.7980(2) 0.0485(11) Uani 1 1 d .
H71 H 1.1958 -0.0454 0.8235 0.058 Uiso 1 1 calc R
C72 C 1.0266(3) 0.0931(3) 0.80759(18) 0.0367(9) Uani 1 1 d .
H72 H 1.0284 0.1228 0.8399 0.044 Uiso 1 1 calc R
C73 C 0.7104(3) 0.2022(3) 0.81968(15) 0.0283(8) Uani 1 1 d .
C74 C 0.5871(4) 0.2624(3) 0.81930(17) 0.0360(9) Uani 1 1 d .
H74 H 0.5440 0.3451 0.7996 0.043 Uiso 1 1 calc R
C75 C 0.5252(4) 0.2048(4) 0.8470(2) 0.0468(11) Uani 1 1 d .
H75 H 0.4406 0.2479 0.8458 0.056 Uiso 1 1 calc R
C76 C 0.5854(4) 0.0860(4) 0.8762(2) 0.0485(12) Uani 1 1 d .
H76 H 0.5430 0.0475 0.8962 0.058 Uiso 1 1 calc R
C77 C 0.7067(4) 0.0232(4) 0.87638(18) 0.0431(10) Uani 1 1 d .
H77 H 0.7483 -0.0598 0.8957 0.052 Uiso 1 1 calc R
C78 C 0.7697(4) 0.0794(3) 0.84869(17) 0.0369(9) Uani 1 1 d .
H78 H 0.8541 0.0345 0.8493 0.044 Uiso 1 1 calc R
C80 C 0.9336(11) 0.0567(8) 0.5442(5) 0.153(5) Uani 1 1 d .
C79 C 0.8893(12) 0.0019(9) 0.5085(6) 0.173(6) Uani 1 1 d .
C81 C 1.0406(14) 0.0566(8) 0.5334(5) 0.187(6) Uani 1 1 d .
C82 C 1.1085(19) 0.1065(18) 0.5746(9) 0.146(7) Uiso 0.50 1 d P
C83 C 0.5548(11) 0.0429(10) 0.4546(4) 0.149(3) Uiso 1 1 d .
C84 C 0.6151(10) -0.0716(9) 0.4985(5) 0.147(3) Uiso 1 1 d .
C85 C 0.4405(10) 0.1042(8) 0.4617(4) 0.137(3) Uiso 1 1 d .
C86 C 0.748(3) -0.113(3) 0.4649(12) 0.450(15) Uiso 1 1 d .

loop_
_atom_site_aniso_label
_atom_site_aniso_U_11
_atom_site_aniso_U_22
_atom_site_aniso_U_33
_atom_site_aniso_U_23
_atom_site_aniso_U_13
_atom_site_aniso_U_12
Ni1 0.0270(3) 0.0260(2) 0.0226(2) -0.00651(17) -0.0008(2) -0.01256(19)
Ni2 0.0188(2) 0.0250(2) 0.0218(2) -0.00737(17) 0.00262(18) -0.00967(18)
P1 0.0287(6) 0.0304(4) 0.0245(5) -0.0091(4) -0.0005(4) -0.0121(4)
P2 0.0200(5) 0.0309(4) 0.0255(5) -0.0087(4) 0.0033(4) -0.0121(4)
P3 0.0191(5) 0.0230(4) 0.0231(5) -0.0073(3) 0.0031(4) -0.0101(3)
P4 0.0219(5) 0.0235(4) 0.0230(5) -0.0056(3) 0.0015(4) -0.0097(4)
P5 0.0235(5) 0.0238(4) 0.0240(5) -0.0071(3) 0.0005(4) -0.0105(4)
C1 0.032(2) 0.044(2) 0.028(2) -0.0172(17) 0.0038(17) -0.0170(18)
C2 0.040(3) 0.060(3) 0.041(3) -0.020(2) 0.008(2) -0.019(2)
C3 0.041(3) 0.082(4) 0.062(3) -0.037(3) 0.017(3) -0.024(3)
C4 0.065(4) 0.089(4) 0.042(3) -0.019(3) 0.020(3) -0.043(3)
C5 0.064(4) 0.076(3) 0.040(3) -0.005(2) 0.016(3) -0.029(3)
C6 0.047(3) 0.055(3) 0.039(3) -0.006(2) 0.011(2) -0.019(2)
C7 0.029(2) 0.0324(18) 0.037(2) -0.0097(16) -0.0105(18) -0.0099(16)
C8 0.053(3) 0.047(2) 0.050(3) -0.021(2) -0.001(2) -0.019(2)
C9 0.065(4) 0.056(3) 0.071(4) -0.036(3) -0.010(3) -0.020(3)
C10 0.073(4) 0.042(3) 0.103(5) -0.023(3) -0.023(4) -0.025(3)
C11 0.103(5) 0.060(3) 0.076(4) -0.004(3) -0.015(3) -0.058(3)
C12 0.074(4) 0.056(3) 0.048(3) -0.012(2) -0.006(3) -0.041(3)
C13 0.029(2) 0.0347(18) 0.026(2) -0.0098(15) 0.0017(16) -0.0143(16)
C14 0.044(3) 0.061(3) 0.066(3) -0.037(3) -0.013(3) -0.009(2)
C16 0.031(3) 0.054(3) 0.055(3) -0.012(2) -0.003(2) -0.006(2)
C15 0.040(3) 0.063(3) 0.068(3) -0.027(3) -0.021(3) -0.005(2)
C17 0.048(3) 0.081(4) 0.066(4) -0.043(3) -0.007(3) 0.002(3)
C18 0.038(3) 0.063(3) 0.051(3) -0.028(2) -0.008(2) -0.003(2)
C19 0.026(2) 0.0386(19) 0.028(2) -0.0069(15) 0.0031(16) -0.0141(16)
C20 0.039(2) 0.038(2) 0.033(2) -0.0094(16) 0.0095(18) -0.0196(18)
C21 0.051(3) 0.051(2) 0.037(3) -0.0154(19) 0.016(2) -0.017(2)
C22 0.040(3) 0.085(4) 0.045(3) -0.015(3) 0.021(2) -0.019(3)
C23 0.063(4) 0.130(5) 0.063(4) -0.039(3) 0.034(3) -0.072(4)
C24 0.063(3) 0.112(4) 0.050(3) -0.045(3) 0.027(3) -0.066(3)
C25 0.0203(19) 0.0370(18) 0.031(2) -0.0108(15) 0.0027(16) -0.0141(16)
C26 0.055(3) 0.038(2) 0.051(3) -0.0006(19) -0.024(2) -0.020(2)
C27 0.056(3) 0.033(2) 0.067(3) -0.004(2) -0.022(3) -0.017(2)
C28 0.034(2) 0.040(2) 0.068(3) -0.025(2) 0.002(2) -0.0170(19)
C29 0.031(2) 0.049(2) 0.040(2) -0.0202(19) 0.0048(19) -0.0246(19)
C30 0.027(2) 0.0384(19) 0.030(2) -0.0110(15) 0.0066(16) -0.0200(17)
C31 0.0196(19) 0.0310(17) 0.031(2) -0.0120(14) 0.0011(15) -0.0125(15)
C32 0.026(2) 0.039(2) 0.035(2) -0.0110(16) 0.0079(17) -0.0123(17)
C33 0.021(2) 0.0344(19) 0.051(3) -0.0116(18) -0.0019(19) -0.0036(16)
C34 0.033(2) 0.0295(18) 0.047(3) -0.0041(17) -0.010(2) -0.0135(17)
C35 0.037(2) 0.0352(19) 0.033(2) -0.0067(16) -0.0009(18) -0.0206(18)
C36 0.026(2) 0.0299(17) 0.036(2) -0.0122(15) 0.0045(17) -0.0141(16)
C37 0.028(2) 0.0277(16) 0.0216(18) -0.0043(13) 0.0047(15) -0.0155(15)
C38 0.033(2) 0.0374(19) 0.027(2) -0.0096(15) 0.0047(17) -0.0202(17)
C39 0.043(3) 0.041(2) 0.038(2) -0.0126(17) 0.0037(19) -0.0290(19)
C40 0.062(3) 0.0336(19) 0.033(2) -0.0143(16) 0.013(2) -0.027(2)
C41 0.039(2) 0.0268(17) 0.043(2) -0.0136(16) 0.0107(19) -0.0111(17)
C42 0.029(2) 0.0283(17) 0.037(2) -0.0113(15) 0.0043(17) -0.0133(16)
C43 0.0201(19) 0.0271(16) 0.0268(19) -0.0071(14) 0.0028(15) -0.0131(14)
C44 0.029(2) 0.0308(17) 0.029(2) -0.0072(15) 0.0039(16) -0.0148(16)
C45 0.035(2) 0.040(2) 0.0231(19) -0.0074(15) 0.0032(17) -0.0189(18)
C46 0.037(2) 0.0363(19) 0.026(2) 0.0030(15) -0.0038(17) -0.0189(18)
C47 0.041(2) 0.0252(17) 0.040(2) -0.0064(16) 0.0014(19) -0.0127(17)
C48 0.030(2) 0.0280(17) 0.030(2) -0.0065(14) 0.0018(17) -0.0124(16)
C49 0.0220(19) 0.0262(16) 0.0258(19) -0.0129(14) 0.0059(15) -0.0115(14)
C50 0.027(2) 0.0404(19) 0.028(2) -0.0100(15) 0.0040(16) -0.0192(17)
C51 0.035(2) 0.049(2) 0.034(2) -0.0166(18) 0.0129(19) -0.0279(19)
C52 0.026(2) 0.054(2) 0.045(3) -0.023(2) 0.0064(19) -0.0204(19)
C53 0.023(2) 0.045(2) 0.040(2) -0.0075(18) -0.0036(18) -0.0131(18)
C54 0.023(2) 0.0348(18) 0.038(2) -0.0071(16) 0.0022(17) -0.0146(16)
C55 0.028(2) 0.0335(18) 0.026(2) 0.0010(15) -0.0040(16) -0.0142(16)
C56 0.032(2) 0.043(2) 0.036(2) -0.0084(17) 0.0042(19) -0.0146(18)
C57 0.052(3) 0.067(3) 0.046(3) -0.017(2) 0.023(2) -0.025(3)
C58 0.049(3) 0.070(3) 0.059(3) 0.003(3) 0.014(3) -0.034(3)
C59 0.052(3) 0.057(3) 0.059(3) 0.002(2) 0.010(3) -0.036(2)
C60 0.045(3) 0.040(2) 0.038(2) -0.0056(17) 0.003(2) -0.023(2)
C61 0.030(2) 0.0241(16) 0.038(2) -0.0032(15) 0.0047(18) -0.0127(15)
C62 0.068(3) 0.0321(19) 0.034(2) -0.0090(17) 0.009(2) -0.020(2)
C63 0.100(5) 0.039(2) 0.055(3) -0.021(2) 0.032(3) -0.026(3)
C64 0.059(4) 0.034(2) 0.113(5) -0.017(3) 0.038(4) -0.011(2)
C65 0.048(3) 0.043(3) 0.120(5) -0.019(3) -0.009(3) 0.001(2)
C66 0.045(3) 0.040(2) 0.074(3) -0.019(2) -0.016(3) -0.004(2)
C67 0.029(2) 0.0279(17) 0.037(2) -0.0106(15) 0.0063(17) -0.0129(16)
C68 0.047(3) 0.050(2) 0.046(3) -0.026(2) -0.001(2) -0.008(2)
C69 0.073(4) 0.067(3) 0.065(4) -0.045(3) 0.002(3) -0.004(3)
C70 0.060(4) 0.049(3) 0.078(4) -0.030(3) 0.011(3) 0.002(2)
C71 0.029(2) 0.039(2) 0.065(3) -0.015(2) 0.006(2) -0.0052(18)
C72 0.030(2) 0.0320(18) 0.047(3) -0.0123(17) 0.0076(19) -0.0127(17)
C73 0.033(2) 0.0293(17) 0.028(2) -0.0133(14) 0.0048(16) -0.0167(16)
C74 0.033(2) 0.0351(19) 0.043(2) -0.0154(17) 0.0060(19) -0.0160(17)
C75 0.036(3) 0.053(2) 0.068(3) -0.030(2) 0.017(2) -0.028(2)
C76 0.049(3) 0.051(2) 0.066(3) -0.022(2) 0.023(2) -0.037(2)
C77 0.052(3) 0.038(2) 0.048(3) -0.0088(18) 0.010(2) -0.029(2)
C78 0.035(2) 0.0321(18) 0.041(2) -0.0054(16) -0.0017(19) -0.0157(17)
C80 0.120(8) 0.073(5) 0.174(11) 0.041(6) 0.062(8) -0.005(5)
C79 0.202(13) 0.079(6) 0.150(10) 0.009(6) 0.089(10) -0.016(7)
C81 0.196(13) 0.083(6) 0.170(11) 0.047(6) 0.061(10) -0.012(7)

loop_
_atom_type_symbol
_atom_type_description
_atom_type_scat_dispersion_real
_atom_type_scat_dispersion_imag
_atom_type_scat_source
C C 0.0033 0.0016 'International Tables Vol C Tables 4.2.6.8 and 6.1.1.4'
H H 0.0000 0.0000 'International Tables Vol C Tables 4.2.6.8 and 6.1.1.4'
N N 0.0061 0.0033 'International Tables Vol C Tables 4.2.6.8 and 6.1.1.4'
O O 0.0106 0.0060 'International Tables Vol C Tables 4.2.6.8 and 6.1.1.4'
P P 0.1023 0.0942 'International Tables Vol C Tables 4.2.6.8 and 6.1.1.4'
Ni Ni 0.3393 1.1124 'International Tables Vol C Tables 4.2.6.8 and 6.1.1.4'

loop_
_geom_angle_atom_site_label_1
_geom_angle_atom_site_label_2
_geom_angle_atom_site_label_3
_geom_angle
_geom_angle_site_symmetry_1
_geom_angle_site_symmetry_3
P1 Ni1 P5 120.61(4) . .
P1 Ni1 P4 123.50(4) . .
P5 Ni1 P4 115.29(4) . .
P1 Ni1 Ni2 176.75(4) . .
P5 Ni1 Ni2 57.90(3) . .
P4 Ni1 Ni2 57.60(3) . .
P2 Ni2 P5 113.93(4) . .
P2 Ni2 P4 105.06(4) . .
P5 Ni2 P4 109.30(4) . .
P2 Ni2 P3 114.40(4) . .
P5 Ni2 P3 104.15(4) . .
P4 Ni2 P3 110.01(4) . .
P2 Ni2 Ni1 129.03(3) . .
P5 Ni2 Ni1 54.37(3) . .
P4 Ni2 Ni1 55.11(3) . .
P3 Ni2 Ni1 116.53(3) . .
C1 P1 C13 104.64(17) . .
C1 P1 C7 101.50(18) . .
C13 P1 C7 100.24(17) . .
C1 P1 Ni1 111.37(13) . .
C13 P1 Ni1 114.88(12) . .
C7 P1 Ni1 122.06(12) . .
C19 P2 C31 99.76(16) . .
C19 P2 C25 101.87(17) . .
C31 P2 C25 99.61(16) . .
C19 P2 Ni2 118.03(13) . .
C31 P2 Ni2 119.15(12) . .
C25 P2 Ni2 115.23(12) . .
C49 P3 C37 99.85(15) . .
C49 P3 C43 101.32(15) . .
C37 P3 C43 98.52(15) . .
C49 P3 Ni2 113.87(11) . .
C37 P3 Ni2 123.71(11) . .
C43 P3 Ni2 116.02(11) . .
C55 P4 C61 98.04(16) . .
C55 P4 Ni1 116.11(12) . .
C61 P4 Ni1 130.45(13) . .
C55 P4 Ni2 124.50(12) . .
C61 P4 Ni2 121.58(13) . .
Ni1 P4 Ni2 67.28(3) . .
C67 P5 C73 97.72(16) . .
C67 P5 Ni1 122.00(13) . .
C73 P5 Ni1 120.04(12) . .
C67 P5 Ni2 122.83(13) . .
C73 P5 Ni2 127.23(11) . .
Ni1 P5 Ni2 67.73(3) . .
C2 C1 C6 117.6(4) . .
C2 C1 P1 119.1(3) . .
C6 C1 P1 123.1(3) . .
C3 C2 C1 120.9(4) . .
C4 C3 C2 120.6(5) . .
C5 C4 C3 119.6(5) . .
C4 C5 C6 119.8(5) . .
C1 C6 C5 121.4(4) . .
C12 C7 C8 118.2(4) . .
C12 C7 P1 118.3(3) . .
C8 C7 P1 123.4(3) . .
C9 C8 C7 120.3(5) . .
C10 C9 C8 120.5(5) . .
C11 C10 C9 120.0(5) . .
C10 C11 C12 119.4(5) . .
C7 C12 C11 121.6(5) . .
C18 C13 C14 117.1(4) . .
C18 C13 P1 118.9(3) . .
C14 C13 P1 123.9(3) . .
C15 C14 C13 121.2(4) . .
C17 C16 C15 119.3(4) . .
C16 C15 C14 120.0(4) . .
C16 C17 C18 121.2(5) . .
C13 C18 C17 121.0(4) . .
C20 C19 C24 118.1(4) . .
C20 C19 P2 118.5(3) . .
C24 C19 P2 123.1(3) . .
C19 C20 C21 120.9(4) . .
C22 C21 C20 120.0(4) . .
C21 C22 C23 120.0(4) . .
C22 C23 C24 120.3(5) . .
C23 C24 C19 120.5(4) . .
C30 C25 C26 117.2(3) . .
C30 C25 P2 124.7(3) . .
C26 C25 P2 118.1(3) . .
C27 C26 C25 121.3(4) . .
C28 C27 C26 120.4(4) . .
C29 C28 C27 119.4(4) . .
C28 C29 C30 120.6(4) . .
C25 C30 C29 121.1(3) . .
C32 C31 C36 118.2(3) . .
C32 C31 P2 124.3(3) . .
C36 C31 P2 117.5(3) . .
C31 C32 C33 120.8(4) . .
C34 C33 C32 120.5(4) . .
C33 C34 C35 119.6(4) . .
C36 C35 C34 119.8(4) . .
C35 C36 C31 121.1(3) . .
C42 C37 C38 117.7(3) . .
C42 C37 P3 123.3(3) . .
C38 C37 P3 118.9(3) . .
C39 C38 C37 121.5(4) . .
C38 C39 C40 120.2(4) . .
C39 C40 C41 119.4(3) . .
C40 C41 C42 120.1(4) . .
C37 C42 C41 121.1(4) . .
C48 C43 C44 117.8(3) . .
C48 C43 P3 118.7(3) . .
C44 C43 P3 123.5(3) . .
C45 C44 C43 121.2(3) . .
C46 C45 C44 120.0(3) . .
C45 C46 C47 119.5(3) . .
C48 C47 C46 120.3(3) . .
C47 C48 C43 121.1(3) . .
C54 C49 C50 118.0(3) . .
C54 C49 P3 118.4(3) . .
C50 C49 P3 123.5(3) . .
C51 C50 C49 120.8(4) . .
C52 C51 C50 120.5(4) . .
C51 C52 C53 119.1(4) . .
C54 C53 C52 120.2(4) . .
C53 C54 C49 121.3(4) . .
C56 C55 C60 117.8(4) . .
C56 C55 P4 118.1(3) . .
C60 C55 P4 124.1(3) . .
C57 C56 C55 121.0(4) . .
C58 C57 C56 120.8(4) . .
C57 C58 C59 119.7(4) . .
C60 C59 C58 120.1(4) . .
C59 C60 C55 120.6(4) . .
C62 C61 C66 117.0(4) . .
C62 C61 P4 122.1(3) . .
C66 C61 P4 120.8(3) . .
C61 C62 C63 120.8(4) . .
C64 C63 C62 121.5(5) . .
C63 C64 C65 119.1(5) . .
C66 C65 C64 119.6(5) . .
C65 C66 C61 122.0(5) . .
C68 C67 C72 118.9(4) . .
C68 C67 P5 120.4(3) . .
C72 C67 P5 120.7(3) . .
C67 C68 C69 119.6(4) . .
C70 C69 C68 120.4(5) . .
C71 C70 C69 120.1(4) . .
C70 C71 C72 120.1(5) . .
C71 C72 C67 120.8(4) . .
C74 C73 C78 117.0(4) . .
C74 C73 P5 120.3(3) . .
C78 C73 P5 122.7(3) . .
C75 C74 C73 121.5(4) . .
C76 C75 C74 120.3(4) . .
C77 C76 C75 119.7(4) . .
C76 C77 C78 120.7(4) . .
C77 C78 C73 120.8(4) . .
C81 C80 C79 118.4(12) . .
C81 C79 C80 121.2(14) 2_756 .
C80 C81 C79 120.3(14) . 2_756
C80 C81 C82 123.5(15) . .
C79 C81 C82 115.6(16) 2_756 .
C85 C83 C84 111.5(9) . .
C85 C84 C83 122.6(10) 2_656 .
C85 C84 C86 146.6(14) 2_656 .
C83 C84 C86 90.5(12) . .
C84 C85 C83 125.9(10) 2_656 .

loop_
_geom_bond_atom_site_label_1
_geom_bond_atom_site_label_2
_geom_bond_distance
_geom_bond_site_symmetry_2
Ni1 P1 2.1418(10) .
Ni1 P5 2.1438(9) .
Ni1 P4 2.1704(10) .
Ni1 Ni2 2.4407(6) .
Ni2 P2 2.2296(10) .
Ni2 P5 2.2341(9) .
Ni2 P4 2.2341(9) .
Ni2 P3 2.2608(10) .
P1 C1 1.824(4) .
P1 C13 1.831(4) .
P1 C7 1.844(4) .
P2 C19 1.841(4) .
P2 C31 1.847(4) .
P2 C25 1.850(4) .
P3 C49 1.834(4) .
P3 C37 1.849(3) .
P3 C43 1.850(3) .
P4 C55 1.832(4) .
P4 C61 1.832(4) .
P5 C67 1.839(4) .
P5 C73 1.845(4) .
C1 C2 1.386(6) .
C1 C6 1.389(5) .
C2 C3 1.384(6) .
C3 C4 1.377(7) .
C4 C5 1.371(7) .
C5 C6 1.391(6) .
C7 C12 1.373(6) .
C7 C8 1.386(5) .
C8 C9 1.385(6) .
C9 C10 1.369(8) .
C10 C11 1.366(7) .
C11 C12 1.389(6) .
C13 C18 1.362(5) .
C13 C14 1.385(6) .
C14 C15 1.377(6) .
C16 C17 1.332(7) .
C16 C15 1.367(6) .
C17 C18 1.388(6) .
C19 C20 1.381(5) .
C19 C24 1.390(6) .
C20 C21 1.396(6) .
C21 C22 1.361(7) .
C22 C23 1.373(7) .
C23 C24 1.389(7) .
C25 C30 1.385(5) .
C25 C26 1.390(5) .
C26 C27 1.386(6) .
C27 C28 1.371(6) .
C28 C29 1.358(6) .
C29 C30 1.395(5) .
C31 C32 1.387(5) .
C31 C36 1.390(5) .
C32 C33 1.390(5) .
C33 C34 1.368(6) .
C34 C35 1.388(5) .
C35 C36 1.388(5) .
C37 C42 1.387(5) .
C37 C38 1.393(5) .
C38 C39 1.376(5) .
C39 C40 1.381(6) .
C40 C41 1.385(6) .
C41 C42 1.387(5) .
C43 C48 1.389(4) .
C43 C44 1.391(5) .
C44 C45 1.384(5) .
C45 C46 1.379(5) .
C46 C47 1.383(5) .
C47 C48 1.378(5) .
C49 C54 1.382(5) .
C49 C50 1.390(5) .
C50 C51 1.383(5) .
C51 C52 1.377(6) .
C52 C53 1.384(6) .
C53 C54 1.380(5) .
C55 C56 1.392(5) .
C55 C60 1.408(5) .
C56 C57 1.381(6) .
C57 C58 1.368(7) .
C58 C59 1.389(7) .
C59 C60 1.385(6) .
C61 C62 1.378(5) .
C61 C66 1.388(6) .
C62 C63 1.391(6) .
C63 C64 1.347(8) .
C64 C65 1.384(8) .
C65 C66 1.380(6) .
C67 C68 1.387(5) .
C67 C72 1.394(5) .
C68 C69 1.389(6) .
C69 C70 1.384(7) .
C70 C71 1.363(7) .
C71 C72 1.377(5) .
C73 C74 1.386(5) .
C73 C78 1.407(5) .
C74 C75 1.386(6) .
C75 C76 1.370(6) .
C76 C77 1.366(6) .
C77 C78 1.384(5) .
C80 C81 1.380(16) .
C80 C79 1.497(17) .
C79 C81 1.433(14) 2_756
C81 C79 1.433(14) 2_756
C81 C82 1.74(2) .
C83 C85 1.319(11) .
C83 C84 1.479(12) .
C84 C85 1.292(12) 2_656
C84 C86 1.75(3) .
C85 C84 1.292(12) 2_656
